data_9016140
loop_
_publ_author_name
'MacGillavry, C. H.'
'Korst, W. L.'
'Weichel Moore, E. J.'
'van der Plas, H. J.'

_publ_section_title
;
 The crystal structure of ferrocarpholite
;
_journal_name_full 'Acta Crystallographica'
_journal_page_first 773
_journal_page_last 776
_journal_paper_doi 10.1107/S0365110X56002126
_journal_volume 9
_journal_year 1956
_chemical_compound_source 'west of Tomata, eastern Central Celebes, Indonesia'
_chemical_formula_sum 'Al2 Fe H4 O10 Si2'
_chemical_name_mineral Ferrocarpholite
_space_group_IT_number 68
_symmetry_space_group_name_Hall 'C 2 2 -1ac'
_symmetry_space_group_name_H-M 'C c c b :1'
_cell_angle_alpha 90
_cell_angle_beta 90
_cell_angle_gamma 90
_cell_formula_units_Z 8
_cell_length_a 13.77
_cell_length_b 20.18
_cell_length_c 5.109
_cell_volume 1419.682
_database_code_amcsd 0017757
_exptl_crystal_density_diffrn 3.088
_cod_original_sg_symbol_H-M 'C c c a'
_cod_original_formula_sum 'Fe Al2 Si2 (O10 H4)'
_cod_database_code 9016140

loop_
_space_group_symop_operation_xyz
x,y,z
1/2+x,1/2+y,z
x,1/2-y,1/2+z
1/2+x,-y,1/2+z
-x,y,-z
1/2-x,1/2+y,-z
-x,1/2+y,1/2+z
1/2-x,+y,1/2+z
x,-y,-z
1/2+x,1/2-y,-z
x,1/2+y,1/2-z
1/2+x,+y,1/2-z
-x,-y,z
1/2-x,1/2-y,z
-x,1/2-y,1/2-z
1/2-x,-y,1/2-z

loop_
_atom_site_label
_atom_site_fract_x
_atom_site_fract_y
_atom_site_fract_z
_atom_site_type_symbol
_atom_site_attached_hydrogens
Fe 0.00000 0.12500 0.00000 Fe 0
Al1 0.19000 0.00000 0.00000 Al 0
Al2 0.00000 0.21100 0.50000 Al 0
Si 0.19400 0.13000 0.65800 Si 0
O-H1 0.09700 0.05600 0.16100 O 1
O2 0.20600 0.04700 0.66100 O 0
O3 0.25000 0.16300 0.91100 O 0
O4 0.08200 0.15100 0.66100 O 0
O-H5 0.06900 0.21800 0.16100 O 1

loop_
_cod_changelog_entry_id
_cod_changelog_entry_author
_cod_changelog_entry_date
_cod_changelog_entry_text
1
;cod-tools version 3.8.0
Id: cif_guess_AMCSD_atom_types 9574 2023-05-10 09:00:05Z saulius
;
2023-05-10T18:56:44+03:00
;Derived atom types and hydrogen counts
from atom names that follow the AMCSD naming convention
(Wat == water, O-H == hydroxyl).
;

loop_
_cod_related_entry_id
_cod_related_entry_database
_cod_related_entry_code
1 AMCSD 0017757
